data_7120742
loop_
_publ_author_name
'Aguila, David'
'Dechambenoit, Pierre'
'Rouzieres, Mathieu'
'Mathoniere, Corine'
'Clerac, Rodolphe'

_publ_section_title
;
 Direct crystallographic evidence of the reversible photo-formation and
 thermo-rupture of a coordination bond inducing spin-crossover phenomenon
;
_journal_name_full 'Chem. Commun.'
_journal_paper_doi 10.1039/C7CC06215J
_journal_year 2017
_chemical_formula_moiety 'C17 H23 Fe N7, C H4 O'
_chemical_formula_sum 'C18 H27 Fe N7 O'
_chemical_formula_weight 413.31
_space_group_crystal_system monoclinic
_space_group_IT_number 14
_space_group_name_Hall '-P 2ybc'
_space_group_name_H-M_alt 'P 1 21/c 1'
_symmetry_space_group_name_Hall '-P 2ybc'
_symmetry_space_group_name_H-M 'P 1 21/c 1'
_atom_sites_solution_hydrogens mixed
_audit_creation_method SHELXL-2014/7
_audit_update_record
;
2016-12-09 deposited with the CCDC.
2017-10-02 downloaded from the CCDC.
;
_cell_angle_alpha 90
_cell_angle_beta 94.199(5)
_cell_angle_gamma 90
_cell_formula_units_Z 4
_cell_length_a 10.8410(17)
_cell_length_b 11.5544(18)
_cell_length_c 15.814(3)
_cell_measurement_reflns_used 2345
_cell_measurement_temperature 82(2)
_cell_measurement_theta_max 24.31
_cell_measurement_theta_min 2.58
_cell_volume 1975.6(6)
_computing_cell_refinement 'Bruker SAINT'
_computing_data_collection 'Bruker APEX2'
_computing_data_reduction 'Bruker SAINT'
_computing_structure_refinement 'SHELXL-2014/7 (Sheldrick, 2014)'
_computing_structure_solution 'Bruker APEX2, intrinsic phasing'
_diffrn_ambient_temperature 82(2)
_diffrn_measured_fraction_theta_full 0.998
_diffrn_measured_fraction_theta_max 0.994
_diffrn_measurement_device_type 'Bruker APEX-II Quasar'
_diffrn_measurement_method 'phi and omega scans'
_diffrn_radiation_type MoK\a
_diffrn_radiation_wavelength 0.71073
_diffrn_reflns_av_R_equivalents 0.0576
_diffrn_reflns_av_unetI/netI 0.0703
_diffrn_reflns_Laue_measured_fraction_full 0.998
_diffrn_reflns_Laue_measured_fraction_max 0.994
_diffrn_reflns_limit_h_max 11
_diffrn_reflns_limit_h_min -13
_diffrn_reflns_limit_k_max 13
_diffrn_reflns_limit_k_min -13
_diffrn_reflns_limit_l_max 19
_diffrn_reflns_limit_l_min -19
_diffrn_reflns_number 12140
_diffrn_reflns_point_group_measured_fraction_full 0.998
_diffrn_reflns_point_group_measured_fraction_max 0.994
_diffrn_reflns_theta_full 25.242
_diffrn_reflns_theta_max 25.429
_diffrn_reflns_theta_min 1.884
_diffrn_source 'Incoatec microfocus sealed tube'
_exptl_absorpt_coefficient_mu 0.786
_exptl_absorpt_correction_T_max 0.7452
_exptl_absorpt_correction_T_min 0.6666
_exptl_absorpt_correction_type multi-scan
_exptl_absorpt_process_details SADABS
_exptl_crystal_colour purple
_exptl_crystal_density_diffrn 1.390
_exptl_crystal_description plate
_exptl_crystal_F_000 872
_exptl_crystal_size_max 0.090
_exptl_crystal_size_mid 0.090
_exptl_crystal_size_min 0.020
_refine_diff_density_max 1.067
_refine_diff_density_min -0.716
_refine_diff_density_rms 0.095
_refine_ls_extinction_method none
_refine_ls_goodness_of_fit_ref 1.034
_refine_ls_hydrogen_treatment mixed
_refine_ls_matrix_type full
_refine_ls_number_parameters 254
_refine_ls_number_reflns 3624
_refine_ls_number_restraints 8
_refine_ls_restrained_S_all 1.039
_refine_ls_R_factor_all 0.0785
_refine_ls_R_factor_gt 0.0534
_refine_ls_shift/su_max 0.001
_refine_ls_shift/su_mean 0.000
_refine_ls_structure_factor_coef Fsqd
_refine_ls_weighting_details 'w=1/[\s^2^(Fo^2^)+(0.0694P)^2^+2.2619P] where P=(Fo^2^+2Fc^2^)/3'
_refine_ls_weighting_scheme calc
_refine_ls_wR_factor_gt 0.1349
_refine_ls_wR_factor_ref 0.1493
_reflns_Friedel_coverage 0.000
_reflns_number_gt 2675
_reflns_number_total 3624
_reflns_threshold_expression 'I > 2\s(I)'
_cod_data_source_file c7cc06215j2.cif
_cod_data_source_block shelx
_cod_database_code 7120742
_shelx_shelxl_version_number 2014/7
_shelx_space_group_comment
;
The symmetry employed for this shelxl refinement is uniquely defined
by the following loop, which should always be used as a source of
symmetry information in preference to the above space-group names.
They are only intended as comments.
;
_shelx_estimated_absorpt_t_min 0.933
_shelx_estimated_absorpt_t_max 0.984

loop_
_space_group_symop_operation_xyz
'x, y, z'
'-x, y+1/2, -z+1/2'
'-x, -y, -z'
'x, -y-1/2, z-1/2'

loop_
_atom_site_label
_atom_site_type_symbol
_atom_site_fract_x
_atom_site_fract_y
_atom_site_fract_z
_atom_site_U_iso_or_equiv
_atom_site_adp_type
_atom_site_occupancy
_atom_site_site_symmetry_order
_atom_site_calc_flag
_atom_site_refinement_flags_posn
_atom_site_refinement_flags_adp
Fe1 Fe 0.25108(5) 0.76816(5) 0.51051(3) 0.0141(2) Uani 1 1 d . .
N2 N 0.3631(3) 0.7055(3) 0.40316(19) 0.0156(7) Uani 1 1 d . .
N5 N 0.1327(3) 0.7047(3) 0.6120(2) 0.0170(7) Uani 1 1 d . .
N1 N 0.2364(3) 0.5826(3) 0.50078(18) 0.0164(7) Uani 1 1 d . .
N3 N 0.3565(3) 0.9253(3) 0.45816(19) 0.0176(7) Uani 1 1 d D .
N4 N 0.1859(3) 0.9284(3) 0.5845(2) 0.0186(8) Uani 1 1 d D .
N7 N 0.5027(3) 0.7813(3) 0.6438(2) 0.0248(8) Uani 1 1 d . .
O1 O 0.7588(4) 0.8300(3) 0.7003(3) 0.0587(11) Uani 1 1 d . U
H1 H 0.6835 0.8371 0.6844 0.088 Uiso 1 1 calc R U
C6 C 0.3771(4) 0.5972(3) 0.3920(2) 0.0168(9) Uani 1 1 d . .
C1 C 0.1618(4) 0.5245(3) 0.5507(2) 0.0175(9) Uani 1 1 d . .
C17 C 0.4136(4) 0.7652(3) 0.6008(2) 0.0174(9) Uani 1 1 d . .
C14 C 0.1051(4) 0.5972(3) 0.6145(2) 0.0194(9) Uani 1 1 d . .
C5 C 0.2989(4) 0.5231(3) 0.4438(2) 0.0180(9) Uani 1 1 d . .
C4 C 0.2868(4) 0.4039(3) 0.4344(2) 0.0220(9) Uani 1 1 d . .
H4 H 0.3341 0.3629 0.3960 0.026 Uiso 1 1 calc R U
C11 C 0.2701(4) 1.0268(3) 0.5743(2) 0.0186(9) Uani 1 1 d . .
H11A H 0.3482 1.0151 0.6098 0.022 Uiso 1 1 calc R U
H11B H 0.2314 1.0994 0.5924 0.022 Uiso 1 1 calc R U
N6 N 0.0080(4) 0.8523(4) 0.3884(3) 0.0405(11) Uani 1 1 d . .
C2 C 0.1419(4) 0.4052(3) 0.5415(2) 0.0220(9) Uani 1 1 d . .
H2 H 0.0865 0.3660 0.5756 0.026 Uiso 1 1 calc R U
C10 C 0.2965(4) 1.0345(3) 0.4814(2) 0.0192(9) Uani 1 1 d . .
H10A H 0.2184 1.0457 0.4458 0.023 Uiso 1 1 calc R U
H10B H 0.3517 1.1010 0.4723 0.023 Uiso 1 1 calc R U
C8 C 0.4313(4) 0.7918(3) 0.3569(2) 0.0197(9) Uani 1 1 d . .
H8A H 0.4293 0.7709 0.2961 0.024 Uiso 1 1 calc R U
H8B H 0.5187 0.7944 0.3798 0.024 Uiso 1 1 calc R U
C12 C 0.1718(4) 0.8942(3) 0.6729(2) 0.0210(9) Uani 1 1 d . .
H12B H 0.1350 0.9585 0.7039 0.025 Uiso 1 1 calc R U
H12A H 0.2536 0.8756 0.7017 0.025 Uiso 1 1 calc R U
C9 C 0.3712(4) 0.9089(3) 0.3670(2) 0.0206(9) Uani 1 1 d . .
H9B H 0.4239 0.9709 0.3457 0.025 Uiso 1 1 calc R U
H9A H 0.2896 0.9115 0.3346 0.025 Uiso 1 1 calc R U
C16 C 0.0930(4) 0.8126(4) 0.4248(2) 0.0204(9) Uani 1 1 d . .
C13 C 0.0882(4) 0.7889(3) 0.6722(3) 0.0227(10) Uani 1 1 d . .
H13A H 0.0901 0.7545 0.7296 0.027 Uiso 1 1 calc R U
H13B H 0.0019 0.8114 0.6548 0.027 Uiso 1 1 calc R U
C3 C 0.2038(4) 0.3461(4) 0.4825(3) 0.0258(10) Uani 1 1 d . .
H3 H 0.1901 0.2655 0.4745 0.031 Uiso 1 1 calc R U
C7 C 0.4636(4) 0.5402(4) 0.3349(3) 0.0295(11) Uani 1 1 d . .
H7A H 0.5010 0.5992 0.3003 0.044 Uiso 1 1 calc R U
H7B H 0.4176 0.4848 0.2978 0.044 Uiso 1 1 calc R U
H7C H 0.5288 0.4995 0.3693 0.044 Uiso 1 1 calc R U
C15 C 0.0258(4) 0.5409(4) 0.6772(3) 0.0297(11) Uani 1 1 d . .
H15A H 0.0785 0.4976 0.7191 0.045 Uiso 1 1 calc R U
H15B H -0.0329 0.4878 0.6472 0.045 Uiso 1 1 calc R U
H15C H -0.0198 0.6006 0.7060 0.045 Uiso 1 1 calc R U
C18 C 0.7731(5) 0.7426(6) 0.7653(3) 0.068(2) Uani 1 1 d . U
H18A H 0.8580 0.7443 0.7913 0.101 Uiso 1 1 calc R U
H18B H 0.7560 0.6662 0.7401 0.101 Uiso 1 1 calc R U
H18C H 0.7151 0.7577 0.8087 0.101 Uiso 1 1 calc R U
H4N H 0.110(3) 0.951(5) 0.555(3) 0.081 Uiso 1 1 d D U
H3N H 0.434(3) 0.921(5) 0.493(3) 0.081 Uiso 1 1 d D U

loop_
_atom_site_aniso_label
_atom_site_aniso_U_11
_atom_site_aniso_U_22
_atom_site_aniso_U_33
_atom_site_aniso_U_23
_atom_site_aniso_U_13
_atom_site_aniso_U_12
Fe1 0.0150(3) 0.0089(3) 0.0190(3) -0.0007(2) 0.0051(2) 0.0002(2)
N2 0.0183(19) 0.0114(18) 0.0176(16) -0.0014(12) 0.0057(13) 0.0001(14)
N5 0.0180(19) 0.0127(18) 0.0214(17) -0.0007(13) 0.0083(14) 0.0021(14)
N1 0.0182(19) 0.0123(17) 0.0191(17) -0.0012(13) 0.0052(14) -0.0007(14)
N3 0.023(2) 0.0119(17) 0.0189(17) -0.0001(13) 0.0079(14) 0.0016(15)
N4 0.019(2) 0.0162(18) 0.0214(17) -0.0023(13) 0.0089(14) -0.0018(15)
N7 0.027(2) 0.022(2) 0.0261(19) 0.0016(15) 0.0061(17) 0.0076(17)
O1 0.051(3) 0.046(2) 0.079(3) 0.003(2) 0.005(2) -0.001(2)
C6 0.019(2) 0.015(2) 0.0169(19) -0.0012(15) 0.0038(16) 0.0034(18)
C1 0.021(2) 0.013(2) 0.0186(19) 0.0024(15) 0.0000(16) 0.0005(18)
C17 0.021(2) 0.0113(19) 0.021(2) 0.0031(15) 0.0089(17) 0.0050(18)
C14 0.019(2) 0.016(2) 0.024(2) 0.0024(16) 0.0033(17) 0.0000(18)
C5 0.022(2) 0.013(2) 0.0187(19) -0.0007(15) 0.0026(16) 0.0030(18)
C4 0.029(3) 0.013(2) 0.024(2) -0.0014(16) 0.0048(18) 0.0024(19)
C11 0.021(2) 0.011(2) 0.024(2) -0.0017(16) 0.0057(17) -0.0015(18)
N6 0.023(2) 0.055(3) 0.043(2) 0.020(2) 0.0019(19) 0.003(2)
C2 0.025(2) 0.017(2) 0.025(2) 0.0062(16) 0.0058(18) -0.0009(19)
C10 0.021(2) 0.010(2) 0.027(2) -0.0007(16) 0.0081(17) -0.0013(18)
C8 0.025(2) 0.014(2) 0.021(2) -0.0006(15) 0.0121(17) -0.0010(18)
C12 0.029(2) 0.013(2) 0.022(2) -0.0036(15) 0.0120(18) 0.0017(19)
C9 0.027(2) 0.014(2) 0.022(2) 0.0022(16) 0.0091(17) -0.0004(18)
C16 0.023(2) 0.016(2) 0.023(2) -0.0010(16) 0.0067(18) -0.0033(19)
C13 0.024(2) 0.016(2) 0.030(2) -0.0004(17) 0.0129(18) 0.0025(18)
C3 0.036(3) 0.007(2) 0.035(2) 0.0006(16) 0.008(2) -0.0012(19)
C7 0.041(3) 0.018(2) 0.033(2) 0.0011(18) 0.022(2) 0.009(2)
C15 0.036(3) 0.022(2) 0.033(2) -0.0013(18) 0.020(2) -0.010(2)
C18 0.034(3) 0.154(7) 0.012(2) 0.016(3) -0.013(2) -0.040(4)

loop_
_atom_type_symbol
_atom_type_description
_atom_type_scat_dispersion_real
_atom_type_scat_dispersion_imag
_atom_type_scat_source
C C 0.0033 0.0016 'International Tables Vol C Tables 4.2.6.8 and 6.1.1.4'
H H 0.0000 0.0000 'International Tables Vol C Tables 4.2.6.8 and 6.1.1.4'
N N 0.0061 0.0033 'International Tables Vol C Tables 4.2.6.8 and 6.1.1.4'
O O 0.0106 0.0060 'International Tables Vol C Tables 4.2.6.8 and 6.1.1.4'
Fe Fe 0.3463 0.8444 'International Tables Vol C Tables 4.2.6.8 and 6.1.1.4'

loop_
_geom_angle_atom_site_label_1
_geom_angle_atom_site_label_2
_geom_angle_atom_site_label_3
_geom_angle
N1 Fe1 C16 98.06(14)
N1 Fe1 C17 94.76(13)
C16 Fe1 C17 167.17(15)
N1 Fe1 N5 71.54(11)
C16 Fe1 N5 93.28(14)
C17 Fe1 N5 90.21(13)
N1 Fe1 N2 70.79(11)
C16 Fe1 N2 92.83(13)
C17 Fe1 N2 91.93(13)
N5 Fe1 N2 142.32(12)
N1 Fe1 N4 143.50(11)
C16 Fe1 N4 82.59(14)
C17 Fe1 N4 86.77(13)
N5 Fe1 N4 71.99(11)
N2 Fe1 N4 145.69(11)
N1 Fe1 N3 141.79(11)
C16 Fe1 N3 88.81(14)
C17 Fe1 N3 81.44(13)
N5 Fe1 N3 145.89(11)
N2 Fe1 N3 71.36(11)
N4 Fe1 N3 74.55(11)
C6 N2 C8 121.9(3)
C6 N2 Fe1 119.4(3)
C8 N2 Fe1 118.1(2)
C14 N5 C13 122.3(3)
C14 N5 Fe1 119.1(3)
C13 N5 Fe1 118.6(2)
C1 N1 C5 119.2(3)
C1 N1 Fe1 119.8(2)
C5 N1 Fe1 121.0(2)
C9 N3 C10 115.7(3)
C9 N3 Fe1 109.8(2)
C10 N3 Fe1 109.9(2)
C9 N3 H3N 113(4)
C10 N3 H3N 106(4)
Fe1 N3 H3N 101(4)
C12 N4 C11 114.8(3)
C12 N4 Fe1 108.7(2)
C11 N4 Fe1 110.2(2)
C12 N4 H4N 113(4)
C11 N4 H4N 105(4)
Fe1 N4 H4N 105(4)
C18 O1 H1 109.5
N2 C6 C5 114.2(3)
N2 C6 C7 126.9(4)
C5 C6 C7 118.9(3)
N1 C1 C2 121.6(4)
N1 C1 C14 114.4(3)
C2 C1 C14 124.0(4)
N7 C17 Fe1 169.0(3)
N5 C14 C1 114.8(3)
N5 C14 C15 125.9(4)
C1 C14 C15 119.3(4)
N1 C5 C4 121.8(4)
N1 C5 C6 114.0(3)
C4 C5 C6 124.2(4)
C5 C4 C3 118.5(4)
C5 C4 H4 120.8
C3 C4 H4 120.8
N4 C11 C10 108.2(3)
N4 C11 H11A 110.1
C10 C11 H11A 110.1
N4 C11 H11B 110.1
C10 C11 H11B 110.1
H11A C11 H11B 108.4
C3 C2 C1 118.7(4)
C3 C2 H2 120.6
C1 C2 H2 120.6
N3 C10 C11 107.9(3)
N3 C10 H10A 110.1
C11 C10 H10A 110.1
N3 C10 H10B 110.1
C11 C10 H10B 110.1
H10A C10 H10B 108.4
N2 C8 C9 108.5(3)
N2 C8 H8A 110.0
C9 C8 H8A 110.0
N2 C8 H8B 110.0
C9 C8 H8B 110.0
H8A C8 H8B 108.4
N4 C12 C13 108.2(3)
N4 C12 H12B 110.1
C13 C12 H12B 110.1
N4 C12 H12A 110.1
C13 C12 H12A 110.1
H12B C12 H12A 108.4
N3 C9 C8 107.2(3)
N3 C9 H9B 110.3
C8 C9 H9B 110.3
N3 C9 H9A 110.3
C8 C9 H9A 110.3
H9B C9 H9A 108.5
N6 C16 Fe1 168.2(4)
N5 C13 C12 108.2(3)
N5 C13 H13A 110.1
C12 C13 H13A 110.1
N5 C13 H13B 110.1
C12 C13 H13B 110.1
H13A C13 H13B 108.4
C2 C3 C4 120.1(4)
C2 C3 H3 119.9
C4 C3 H3 119.9
C6 C7 H7A 109.5
C6 C7 H7B 109.5
H7A C7 H7B 109.5
C6 C7 H7C 109.5
H7A C7 H7C 109.5
H7B C7 H7C 109.5
C14 C15 H15A 109.5
C14 C15 H15B 109.5
H15A C15 H15B 109.5
C14 C15 H15C 109.5
H15A C15 H15C 109.5
H15B C15 H15C 109.5
O1 C18 H18A 109.5
O1 C18 H18B 109.5
H18A C18 H18B 109.5
O1 C18 H18C 109.5
H18A C18 H18C 109.5
H18B C18 H18C 109.5

loop_
_geom_bond_atom_site_label_1
_geom_bond_atom_site_label_2
_geom_bond_distance
Fe1 N1 2.154(3)
Fe1 C16 2.168(4)
Fe1 C17 2.185(4)
Fe1 N5 2.250(3)
Fe1 N2 2.276(3)
Fe1 N4 2.327(3)
Fe1 N3 2.330(3)
N2 C6 1.275(5)
N2 C8 1.469(5)
N5 C14 1.279(5)
N5 C13 1.468(5)
N1 C1 1.349(5)
N1 C5 1.354(5)
N3 C9 1.474(5)
N3 C10 1.478(5)
N3 H3N 0.97(2)
N4 C12 1.471(5)
N4 C11 1.475(5)
N4 H4N 0.96(2)
N7 C17 1.155(5)
O1 C18 1.441(6)
O1 H1 0.8400
C6 C5 1.491(5)
C6 C7 1.501(5)
C1 C2 1.402(6)
C1 C14 1.480(5)
C14 C15 1.507(5)
C5 C4 1.391(5)
C4 C3 1.391(6)
C4 H4 0.9500
C11 C10 1.520(5)
C11 H11A 0.9900
C11 H11B 0.9900
N6 C16 1.145(6)
C2 C3 1.371(6)
C2 H2 0.9500
C10 H10A 0.9900
C10 H10B 0.9900
C8 C9 1.515(5)
C8 H8A 0.9900
C8 H8B 0.9900
C12 C13 1.518(6)
C12 H12B 0.9900
C12 H12A 0.9900
C9 H9B 0.9900
C9 H9A 0.9900
C13 H13A 0.9900
C13 H13B 0.9900
C3 H3 0.9500
C7 H7A 0.9800
C7 H7B 0.9800
C7 H7C 0.9800
C15 H15A 0.9800
C15 H15B 0.9800
C15 H15C 0.9800
C18 H18A 0.9800
C18 H18B 0.9800
C18 H18C 0.9800
